data_4346415
loop_
_publ_author_name
'Plikhta, Andriy'
'P\"othig, Alexander'
'Herdtweck, Eberhardt'
'Rieger, Bernhard'

_publ_section_title
;
 Toward new organometallic architectures: synthesis of carbene-centered
 rhodium and palladium bisphosphine complexes. stability and reactivity of
 [PC(BIm)PRh(L)][PF6] pincers.
;
_journal_issue 19
_journal_name_full 'Inorganic chemistry'
_journal_page_first 9517
_journal_page_last 9528
_journal_paper_doi 10.1021/acs.inorgchem.5b01428
_journal_volume 54
_journal_year 2015
_chemical_formula_moiety 'C35 H34 N2 O P2 Rh S, C2 H6 O S, F6 P'
_chemical_formula_sum 'C37 H40 F6 N2 O2 P3 Rh S2'
_chemical_formula_weight 918.67
_space_group_IT_number 15
_space_group_name_Hall '-C 2yc'
_space_group_name_H-M_alt 'C 1 2/c 1'
_symmetry_cell_setting monoclinic
_symmetry_Int_Tables_number 15
_symmetry_space_group_name_Hall '-C 2yc'
_symmetry_space_group_name_H-M 'C 1 2/c 1'
_atom_sites_solution_hydrogens geom
_atom_sites_solution_primary direct
_atom_sites_solution_secondary difmap
_cell_angle_alpha 90
_cell_angle_beta 95.9309(12)
_cell_angle_gamma 90
_cell_formula_units_Z 8
_cell_length_a 16.8923(4)
_cell_length_b 23.2464(6)
_cell_length_c 19.7992(5)
_cell_measurement_reflns_used 9781
_cell_measurement_temperature 123(1)
_cell_measurement_theta_max 25.45
_cell_measurement_theta_min 1.50
_cell_volume 7733.2(3)
_computing_cell_refinement 'SAINT (Bruker, 2008b)'
_computing_data_collection 'APEX II Control Software (Bruker, 2008a)'
_computing_data_reduction 'SAINT (Bruker, 2008b)'
_computing_molecular_graphics 'PLATON (Spek, 2010)'
_computing_publication_material 'PLATON (Spek, 2010)'
_computing_structure_refinement 'SHELXL97 (Sheldrick, 1998)'
_computing_structure_solution 'SIR92 (Altomare, 1994)'
_diffrn_ambient_temperature 123(1)
_diffrn_detector ' CCD plate '
_diffrn_detector_area_resol_mean 16
_diffrn_measured_fraction_theta_full 0.997
_diffrn_measured_fraction_theta_max 0.997
_diffrn_measurement_device ' \k-geometry diffractometer '
_diffrn_measurement_device_type ' Bruker APEX-II CCD '
_diffrn_measurement_method ' phi- and omega-rotation '
_diffrn_radiation_monochromator graphite
_diffrn_radiation_source 'rotating anode FR591'
_diffrn_radiation_type 'Mo K\a'
_diffrn_radiation_wavelength 0.71073
_diffrn_reflns_av_R_equivalents 0.0368
_diffrn_reflns_av_sigmaI/netI 0.0174
_diffrn_reflns_limit_h_max 20
_diffrn_reflns_limit_h_min -20
_diffrn_reflns_limit_k_max 28
_diffrn_reflns_limit_k_min -28
_diffrn_reflns_limit_l_max 23
_diffrn_reflns_limit_l_min -23
_diffrn_reflns_number 71083
_diffrn_reflns_theta_full 25.45
_diffrn_reflns_theta_max 25.45
_diffrn_reflns_theta_min 1.50
_diffrn_standards_decay_% 0
_exptl_absorpt_coefficient_mu 0.739
_exptl_absorpt_correction_T_max 0.7452
_exptl_absorpt_correction_T_min 0.6866
_exptl_absorpt_correction_type multi-scan
_exptl_absorpt_process_details 'SADABS, Bruker, 2008b'
_exptl_crystal_colour yellow
_exptl_crystal_density_diffrn 1.578
_exptl_crystal_density_meas ?
_exptl_crystal_density_method none
_exptl_crystal_description needle
_exptl_crystal_F_000 3744
_exptl_crystal_size_max 0.30
_exptl_crystal_size_mid 0.08
_exptl_crystal_size_min 0.03
_refine_diff_density_max 4.320
_refine_diff_density_min -0.529
_refine_diff_density_rms 0.117
_refine_ls_extinction_method none
_refine_ls_goodness_of_fit_ref 1.207
_refine_ls_hydrogen_treatment constr
_refine_ls_matrix_type full
_refine_ls_number_parameters 484
_refine_ls_number_reflns 7138
_refine_ls_number_restraints 0
_refine_ls_restrained_S_all 1.207
_refine_ls_R_factor_all 0.0542
_refine_ls_R_factor_gt 0.0512
_refine_ls_shift/su_max 0.000
_refine_ls_shift/su_mean 0.000
_refine_ls_structure_factor_coef Fsqd
_refine_ls_weighting_details 'w=1/[\s^2^(Fo^2^)+(0.0219P)^2^+111.6096P] where P=(Fo^2^+2Fc^2^)/3'
_refine_ls_weighting_scheme sigma
_refine_ls_wR_factor_gt 0.1255
_refine_ls_wR_factor_ref 0.1271
_reflns_number_gt 6604
_reflns_number_total 7138
_reflns_threshold_expression I>2\s(I)
_cod_data_source_file ic5b01428_si_002.cif
_cod_data_source_block 6a
_cod_depositor_comments
;
The following automatic conversions were performed:

data item '_symmetry_cell_setting' value 'Monoclinic' was changed to
'monoclinic' in accordance with the
/home/saulius/struct/COD-crude-data/automatic-downloads/DataCite-retrospective/ACS/depositions/lib/dictionaries/cif_core.dic
dictionary named 'cif_core.dic' version 2.4.2 last updated on
2011-04-26.

data item '_exptl_crystal_density_meas' value 'none' was changed to
'?' -- the value is perceived as not measured.

Automatic conversion script
Id: cif_fix_values 6909 2019-04-08 15:41:33Z antanas 
;
_cod_original_sg_symbol_H-M 'C 2/c'
_cod_database_code 4346415

loop_
_symmetry_equiv_pos_site_id
_symmetry_equiv_pos_as_xyz
1 x,y,z
2 -x,y,1/2-z
3 -x,-y,-z
4 x,-y,1/2+z
5 1/2+x,1/2+y,z
6 1/2-x,1/2+y,1/2-z
7 1/2-x,1/2-y,-z
8 1/2+x,1/2-y,1/2+z

loop_
_atom_site_aniso_label
_atom_site_aniso_U_11
_atom_site_aniso_U_22
_atom_site_aniso_U_33
_atom_site_aniso_U_23
_atom_site_aniso_U_13
_atom_site_aniso_U_12
Rh1 0.0156(2) 0.0163(2) 0.0124(2) -0.0007(1) 0.0030(1) 0.0013(1)
S1 0.0178(6) 0.0206(6) 0.0163(6) 0.0014(5) 0.0033(4) 0.0028(5)
P1 0.0178(6) 0.0156(6) 0.0147(6) -0.0018(5) 0.0040(4) 0.0002(5)
P2 0.0150(6) 0.0196(6) 0.0127(6) -0.0018(5) 0.0024(4) 0.0011(5)
O1 0.0276(19) 0.0265(19) 0.0191(17) 0.0045(15) 0.0098(14) 0.0079(15)
N1 0.0179(19) 0.019(2) 0.0124(18) -0.0012(15) 0.0026(15) 0.0009(16)
N2 0.0169(19) 0.019(2) 0.0137(19) 0.0002(16) 0.0033(15) 0.0037(16)
C1 0.015(2) 0.019(2) 0.014(2) -0.0051(18) 0.0027(17) -0.0014(18)
C2 0.016(2) 0.017(2) 0.018(2) 0.0009(18) 0.0001(18) -0.0009(18)
C3 0.022(2) 0.027(3) 0.018(2) -0.001(2) 0.0039(19) 0.000(2)
C4 0.031(3) 0.032(3) 0.023(3) 0.009(2) 0.003(2) 0.001(2)
C5 0.025(3) 0.025(3) 0.029(3) 0.004(2) 0.000(2) 0.004(2)
C6 0.020(2) 0.023(3) 0.025(3) 0.001(2) 0.002(2) 0.005(2)
C7 0.017(2) 0.024(3) 0.014(2) 0.0011(19) 0.0005(18) 0.0018(19)
C8 0.020(2) 0.017(2) 0.012(2) -0.0022(17) 0.0038(18) 0.0008(18)
C9 0.018(2) 0.024(2) 0.015(2) -0.0033(19) 0.0024(18) 0.0050(19)
C10 0.017(2) 0.019(2) 0.013(2) 0.0009(18) 0.0034(17) 0.0023(18)
C11 0.016(2) 0.018(2) 0.029(3) 0.003(2) 0.0052(19) 0.0013(19)
C12 0.027(3) 0.030(3) 0.022(3) -0.007(2) -0.001(2) 0.007(2)
C13 0.019(2) 0.041(3) 0.021(3) -0.004(2) 0.003(2) 0.004(2)
C14 0.020(3) 0.040(3) 0.024(3) 0.005(2) 0.002(2) -0.005(2)
C15 0.024(3) 0.026(3) 0.019(2) -0.002(2) 0.001(2) 0.000(2)
C16 0.020(2) 0.016(2) 0.018(2) -0.0003(18) 0.0005(18) 0.0018(19)
C17 0.020(2) 0.028(3) 0.019(2) -0.005(2) 0.0054(19) -0.001(2)
C18 0.022(3) 0.032(3) 0.029(3) -0.002(2) 0.008(2) -0.006(2)
C19 0.029(3) 0.025(3) 0.031(3) -0.004(2) 0.002(2) -0.008(2)
C20 0.034(3) 0.021(3) 0.019(2) -0.005(2) 0.005(2) -0.002(2)
C21 0.024(2) 0.020(2) 0.020(2) -0.004(2) 0.007(2) -0.005(2)
C22 0.015(2) 0.021(2) 0.017(2) -0.0041(19) 0.0070(18) -0.0044(18)
C23 0.023(2) 0.023(3) 0.020(2) -0.001(2) 0.006(2) -0.002(2)
C24 0.018(2) 0.031(3) 0.022(3) -0.002(2) 0.002(2) 0.001(2)
C25 0.023(3) 0.028(3) 0.024(3) -0.007(2) 0.005(2) -0.008(2)
C26 0.030(3) 0.020(3) 0.031(3) 0.000(2) 0.009(2) -0.003(2)
C27 0.024(3) 0.022(3) 0.023(3) 0.002(2) 0.004(2) 0.001(2)
C28 0.015(2) 0.029(3) 0.011(2) 0.0010(19) 0.0013(17) 0.001(2)
C29 0.025(3) 0.026(3) 0.024(3) 0.000(2) 0.005(2) 0.002(2)
C30 0.023(3) 0.033(3) 0.034(3) 0.007(2) 0.003(2) -0.006(2)
C31 0.019(2) 0.050(4) 0.015(2) 0.009(2) 0.005(2) 0.003(2)
C32 0.023(3) 0.040(3) 0.017(2) -0.002(2) 0.005(2) 0.006(2)
C33 0.020(2) 0.030(3) 0.018(2) -0.002(2) 0.0026(19) 0.001(2)
C34 0.018(3) 0.050(4) 0.022(3) 0.001(2) 0.003(2) 0.004(2)
C35 0.039(3) 0.016(2) 0.033(3) 0.003(2) 0.005(2) 0.006(2)
S2 0.0237(6) 0.0291(7) 0.0277(7) 0.0035(5) 0.0060(5) 0.0073(5)
O2 0.036(2) 0.031(2) 0.029(2) 0.0094(17) 0.0038(17) 0.0086(17)
C36 0.033(3) 0.054(4) 0.025(3) 0.002(3) 0.003(2) -0.004(3)
C37 0.031(3) 0.034(3) 0.040(3) 0.003(3) 0.005(3) -0.002(3)
P3 0.0437(12) 0.0211(10) 0.0347(11) 0.0000 0.0216(10) 0.0000
F1 0.089(5) 0.031(3) 0.112(6) 0.0000 0.037(4) 0.0000
F2 0.139(7) 0.013(3) 0.316(14) 0.0000 0.180(9) 0.0000
F3 0.087(4) 0.195(7) 0.053(3) -0.029(4) 0.002(3) -0.057(4)
F4 0.066(3) 0.045(2) 0.074(3) -0.022(2) 0.049(2) -0.026(2)
P4 0.0216(9) 0.0237(9) 0.0211(9) 0.0000 0.0046(7) 0.0000
F5 0.028(2) 0.125(5) 0.079(3) 0.013(3) 0.008(2) -0.008(2)
F6 0.094(4) 0.091(4) 0.137(5) -0.090(4) 0.065(4) -0.042(3)
F7 0.126(5) 0.082(4) 0.067(3) 0.047(3) 0.048(3) 0.041(3)

loop_
_atom_site_label
_atom_site_type_symbol
_atom_site_thermal_displace_type
_atom_site_fract_x
_atom_site_fract_y
_atom_site_fract_z
_atom_site_occupancy
_atom_site_U_iso_or_equiv
_atom_site_calc_flag
_atom_site_refinement_flags
Rh1 Rh Uani 0.23605(2) 0.47969(2) 0.18404(2) 1.000 0.0147(1) . .
S1 S Uani 0.29651(7) 0.41863(5) 0.26373(6) 1.000 0.0181(3) . .
P1 P Uani 0.27254(7) 0.43936(5) 0.08639(6) 1.000 0.0159(3) . .
P2 P Uani 0.18594(7) 0.54443(5) 0.25599(6) 1.000 0.0157(3) . .
O1 O Uani 0.2833(2) 0.42639(15) 0.33593(17) 1.000 0.0239(11) . .
N1 N Uani 0.2031(2) 0.53880(17) 0.05046(19) 1.000 0.0164(11) . .
N2 N Uani 0.1493(2) 0.58407(17) 0.13041(19) 1.000 0.0164(11) . .
C1 C Uani 0.1918(3) 0.5364(2) 0.1176(2) 1.000 0.0159(12) . .
C2 C Uani 0.1709(3) 0.5896(2) 0.0213(2) 1.000 0.0171(12) . .
C3 C Uani 0.1728(3) 0.6132(2) -0.0428(2) 1.000 0.0222(14) . .
C4 C Uani 0.1367(3) 0.6663(2) -0.0540(3) 1.000 0.0287(17) . .
C5 C Uani 0.1000(3) 0.6948(2) -0.0034(3) 1.000 0.0265(17) . .
C6 C Uani 0.0981(3) 0.6715(2) 0.0610(3) 1.000 0.0227(16) . .
C7 C Uani 0.1349(3) 0.6181(2) 0.0725(2) 1.000 0.0184(14) . .
C8 C Uani 0.2509(3) 0.49638(19) 0.0198(2) 1.000 0.0162(12) . .
C9 C Uani 0.1210(3) 0.5911(2) 0.1972(2) 1.000 0.0190(12) . .
C10 C Uani 0.3750(3) 0.4188(2) 0.0759(2) 1.000 0.0162(12) . .
C11 C Uani 0.3989(3) 0.3615(2) 0.0824(3) 1.000 0.0208(14) . .
C12 C Uani 0.4786(3) 0.3471(2) 0.0785(3) 1.000 0.0266(17) . .
C13 C Uani 0.5348(3) 0.3890(2) 0.0706(3) 1.000 0.0269(16) . .
C14 C Uani 0.5113(3) 0.4461(3) 0.0667(3) 1.000 0.0280(17) . .
C15 C Uani 0.4324(3) 0.4616(2) 0.0703(2) 1.000 0.0231(16) . .
C16 C Uani 0.2128(3) 0.3784(2) 0.0538(2) 1.000 0.0181(12) . .
C17 C Uani 0.1509(3) 0.3596(2) 0.0897(2) 1.000 0.0221(14) . .
C18 C Uani 0.1028(3) 0.3150(2) 0.0657(3) 1.000 0.0273(17) . .
C19 C Uani 0.1158(3) 0.2882(2) 0.0051(3) 1.000 0.0284(17) . .
C20 C Uani 0.1771(3) 0.3062(2) -0.0313(3) 1.000 0.0245(16) . .
C21 C Uani 0.2255(3) 0.3512(2) -0.0073(2) 1.000 0.0210(12) . .
C22 C Uani 0.2595(3) 0.5918(2) 0.3021(2) 1.000 0.0173(12) . .
C23 C Uani 0.3193(3) 0.5665(2) 0.3450(2) 1.000 0.0217(14) . .
C24 C Uani 0.3785(3) 0.5997(2) 0.3803(3) 1.000 0.0237(16) . .
C25 C Uani 0.3784(3) 0.6590(2) 0.3727(3) 1.000 0.0248(17) . .
C26 C Uani 0.3182(3) 0.6848(2) 0.3304(3) 1.000 0.0266(17) . .
C27 C Uani 0.2588(3) 0.6521(2) 0.2954(3) 1.000 0.0229(17) . .
C28 C Uani 0.1188(3) 0.5266(2) 0.3194(2) 1.000 0.0183(14) . .
C29 C Uani 0.0798(3) 0.4744(2) 0.3159(3) 1.000 0.0248(17) . .
C30 C Uani 0.0244(3) 0.4620(3) 0.3618(3) 1.000 0.0300(17) . .
C31 C Uani 0.0103(3) 0.5019(3) 0.4111(3) 1.000 0.0278(16) . .
C32 C Uani 0.0500(3) 0.5536(2) 0.4158(3) 1.000 0.0265(16) . .
C33 C Uani 0.1043(3) 0.5663(2) 0.3694(2) 1.000 0.0226(14) . .
C34 C Uani 0.4014(3) 0.4228(3) 0.2594(3) 1.000 0.0299(19) . .
C35 C Uani 0.2821(3) 0.3436(2) 0.2464(3) 1.000 0.0292(16) . .
S2 S Uani 0.10159(8) 0.14377(6) 0.39830(7) 1.000 0.0266(4) . .
O2 O Uani 0.1340(2) 0.09620(17) 0.44354(19) 1.000 0.0320(12) . .
C36 C Uani 0.0817(4) 0.1120(3) 0.3156(3) 1.000 0.0373(19) . .
C37 C Uani 0.1845(3) 0.1869(3) 0.3795(3) 1.000 0.0349(17) . .
P3 P Uani 0.50000 0.23895(9) 0.25000 1.000 0.0319(6) . .
F1 F Uani 0.50000 0.3063(3) 0.25000 1.000 0.076(3) . .
F2 F Uani 0.50000 0.1721(2) 0.25000 1.000 0.145(5) . .
F3 F Uani 0.4425(4) 0.2394(3) 0.1829(3) 1.000 0.112(3) . .
F4 F Uani 0.5755(3) 0.23910(17) 0.2078(2) 1.000 0.0588(16) . .
P4 P Uani 0.00000 0.29010(8) 0.25000 1.000 0.0220(5) . .
F5 F Uani 0.0939(2) 0.2889(3) 0.2559(3) 1.000 0.077(2) . .
F6 F Uani -0.0008(3) 0.2442(2) 0.1921(3) 1.000 0.104(3) . .
F7 F Uani -0.0003(4) 0.3372(2) 0.1938(3) 1.000 0.089(2) . .
H31 H Uiso 0.19750 0.59390 -0.07740 1.000 0.0260 calc R
H41 H Uiso 0.13690 0.68390 -0.09730 1.000 0.0340 calc R
H51 H Uiso 0.07570 0.73110 -0.01330 1.000 0.0320 calc R
H61 H Uiso 0.07320 0.69080 0.09540 1.000 0.0280 calc R
H81 H Uiso 0.30090 0.51380 0.00740 1.000 0.0190 calc R
H82 H Uiso 0.22140 0.48000 -0.02150 1.000 0.0190 calc R
H91 H Uiso 0.06470 0.57910 0.19610 1.000 0.0220 calc R
H92 H Uiso 0.12550 0.63180 0.21190 1.000 0.0220 calc R
H111 H Uiso 0.36120 0.33240 0.08950 1.000 0.0250 calc R
H121 H Uiso 0.49440 0.30780 0.08140 1.000 0.0320 calc R
H131 H Uiso 0.58890 0.37890 0.06790 1.000 0.0320 calc R
H141 H Uiso 0.54970 0.47510 0.06150 1.000 0.0330 calc R
H151 H Uiso 0.41740 0.50100 0.06910 1.000 0.0280 calc R
H171 H Uiso 0.14200 0.37790 0.13120 1.000 0.0260 calc R
H181 H Uiso 0.06070 0.30250 0.09050 1.000 0.0330 calc R
H191 H Uiso 0.08240 0.25730 -0.01150 1.000 0.0340 calc R
H201 H Uiso 0.18580 0.28770 -0.07260 1.000 0.0290 calc R
H211 H Uiso 0.26740 0.36370 -0.03220 1.000 0.0250 calc R
H231 H Uiso 0.32000 0.52590 0.35060 1.000 0.0260 calc R
H241 H Uiso 0.41910 0.58170 0.40970 1.000 0.0290 calc R
H251 H Uiso 0.41920 0.68170 0.39610 1.000 0.0300 calc R
H261 H Uiso 0.31760 0.72540 0.32530 1.000 0.0320 calc R
H271 H Uiso 0.21760 0.67040 0.26690 1.000 0.0270 calc R
H291 H Uiso 0.09050 0.44690 0.28250 1.000 0.0300 calc R
H301 H Uiso -0.00340 0.42640 0.35920 1.000 0.0360 calc R
H311 H Uiso -0.02740 0.49340 0.44210 1.000 0.0330 calc R
H321 H Uiso 0.04070 0.58040 0.45040 1.000 0.0320 calc R
H331 H Uiso 0.13140 0.60220 0.37180 1.000 0.0270 calc R
H341 H Uiso 0.42870 0.39600 0.29220 1.000 0.0450 calc R
H342 H Uiso 0.41970 0.46210 0.27000 1.000 0.0450 calc R
H343 H Uiso 0.41340 0.41270 0.21350 1.000 0.0450 calc R
H351 H Uiso 0.22560 0.33410 0.24620 1.000 0.0430 calc R
H352 H Uiso 0.31320 0.32110 0.28160 1.000 0.0430 calc R
H353 H Uiso 0.29970 0.33460 0.20200 1.000 0.0430 calc R
H361 H Uiso 0.03300 0.08890 0.31400 1.000 0.0560 calc R
H362 H Uiso 0.12640 0.08730 0.30650 1.000 0.0560 calc R
H363 H Uiso 0.07480 0.14240 0.28130 1.000 0.0560 calc R
H371 H Uiso 0.22460 0.16240 0.36150 1.000 0.0530 calc R
H372 H Uiso 0.20790 0.20590 0.42100 1.000 0.0530 calc R
H373 H Uiso 0.16630 0.21610 0.34560 1.000 0.0530 calc R

loop_
_atom_type_symbol
_atom_type_description
_atom_type_scat_dispersion_real
_atom_type_scat_dispersion_imag
_atom_type_scat_source
S S 0.1246 0.1234 'International Tables Vol C Tables 4.2.6.8 and 6.1.1.4'
Rh Rh -1.1178 0.9187 'International Tables Vol C Tables 4.2.6.8 and 6.1.1.4'
P P 0.1023 0.0942 'International Tables Vol C Tables 4.2.6.8 and 6.1.1.4'
O O 0.0106 0.0060 'International Tables Vol C Tables 4.2.6.8 and 6.1.1.4'
N N 0.0061 0.0033 'International Tables Vol C Tables 4.2.6.8 and 6.1.1.4'
F F 0.0171 0.0103 'International Tables Vol C Tables 4.2.6.8 and 6.1.1.4'
H H 0.0000 0.0000 'International Tables Vol C Tables 4.2.6.8 and 6.1.1.4'
C C 0.0033 0.0016 'International Tables Vol C Tables 4.2.6.8 and 6.1.1.4'

loop_
_geom_angle_atom_site_label_1
_geom_angle_atom_site_label_2
_geom_angle_atom_site_label_3
_geom_angle
_geom_angle_site_symmetry_1
_geom_angle_site_symmetry_3
_geom_angle_publ_flag
S1 Rh1 P1 100.88(4) . . yes
S1 Rh1 P2 98.40(4) . . yes
S1 Rh1 C1 175.18(15) . . yes
P1 Rh1 P2 160.38(5) . . yes
P1 Rh1 C1 79.95(13) . . yes
P2 Rh1 C1 80.53(13) . . yes
Rh1 S1 O1 119.35(15) . . yes
Rh1 S1 C34 108.0(2) . . yes
Rh1 S1 C35 115.54(19) . . yes
O1 S1 C34 106.8(2) . . yes
O1 S1 C35 105.8(2) . . yes
C34 S1 C35 99.2(3) . . yes
C36 S2 C37 96.7(3) . . yes
O2 S2 C36 105.4(3) . . yes
O2 S2 C37 107.1(2) . . yes
Rh1 P1 C8 104.71(14) . . yes
C8 P1 C16 103.9(2) . . yes
C10 P1 C16 104.7(2) . . yes
Rh1 P1 C16 115.51(15) . . yes
C8 P1 C10 102.9(2) . . yes
Rh1 P1 C10 122.93(14) . . yes
Rh1 P2 C9 103.02(14) . . yes
Rh1 P2 C22 115.41(16) . . yes
C22 P2 C28 103.4(2) . . yes
C9 P2 C28 101.2(2) . . yes
C9 P2 C22 106.7(2) . . yes
Rh1 P2 C28 125.03(16) . . yes
F2 P3 F4 90.13(16) . . yes
F2 P3 F3 90.4(3) . 2_655 yes
F3 P3 F4 90.9(3) . . yes
F3 P3 F3 179.2(4) . 2_655 yes
F2 P3 F4 90.13(16) . 2_655 yes
F2 P3 F3 90.4(3) . . yes
F4 P3 F4 179.8(3) . 2_655 yes
F3 P3 F4 90.9(3) 2_655 2_655 yes
F1 P3 F2 180.00(2) . . yes
F1 P3 F3 89.6(3) . . yes
F1 P3 F4 89.88(16) . . yes
F3 P3 F4 89.1(3) . 2_655 yes
F3 P3 F4 89.1(3) 2_655 . yes
F1 P3 F4 89.88(16) . 2_655 yes
F1 P3 F3 89.6(3) . 2_655 yes
F6 P4 F6 94.0(3) . 2_555 yes
F6 P4 F7 178.4(3) . 2_555 yes
F6 P4 F7 178.4(3) 2_555 . yes
F7 P4 F7 90.9(3) . 2_555 yes
F5 P4 F7 91.7(3) 2_555 . yes
F5 P4 F6 90.1(3) 2_555 . yes
F6 P4 F7 87.5(3) 2_555 2_555 yes
F5 P4 F7 91.7(3) . 2_555 yes
F5 P4 F6 88.6(3) . . yes
F5 P4 F7 89.7(3) . . yes
F5 P4 F5 178.0(4) . 2_555 yes
F5 P4 F6 88.6(3) 2_555 2_555 yes
F5 P4 F7 89.7(3) 2_555 2_555 yes
F6 P4 F7 87.5(3) . . yes
F5 P4 F6 90.1(3) . 2_555 yes
C2 N1 C8 127.7(4) . . yes
C1 N1 C2 110.4(4) . . yes
C1 N1 C8 121.4(4) . . yes
C7 N2 C9 129.5(4) . . yes
C1 N2 C7 111.1(4) . . yes
C1 N2 C9 119.3(4) . . yes
N1 C1 N2 106.2(4) . . yes
Rh1 C1 N1 127.0(3) . . yes
Rh1 C1 N2 126.7(3) . . yes
C3 C2 C7 121.9(4) . . no
N1 C2 C7 106.2(4) . . yes
N1 C2 C3 131.8(4) . . yes
C2 C3 C4 116.6(4) . . no
C3 C4 C5 121.9(5) . . no
C4 C5 C6 121.8(5) . . no
C5 C6 C7 116.4(5) . . no
N2 C7 C6 132.5(4) . . yes
N2 C7 C2 106.0(4) . . yes
C2 C7 C6 121.4(4) . . no
P1 C8 N1 105.2(3) . . yes
P2 C9 N2 105.9(3) . . yes
C11 C10 C15 119.3(5) . . no
P1 C10 C15 119.6(4) . . yes
P1 C10 C11 120.5(4) . . yes
C10 C11 C12 119.7(4) . . no
C11 C12 C13 121.0(4) . . no
C12 C13 C14 119.1(5) . . no
C13 C14 C15 121.1(5) . . no
C10 C15 C14 119.7(5) . . no
P1 C16 C17 118.8(3) . . yes
C17 C16 C21 119.3(4) . . no
P1 C16 C21 121.9(4) . . yes
C16 C17 C18 120.6(4) . . no
C17 C18 C19 119.8(5) . . no
C18 C19 C20 120.5(5) . . no
C19 C20 C21 119.8(5) . . no
C16 C21 C20 120.1(5) . . no
P2 C22 C27 123.6(4) . . yes
P2 C22 C23 117.7(4) . . yes
C23 C22 C27 118.7(4) . . no
C22 C23 C24 120.9(4) . . no
C23 C24 C25 120.2(5) . . no
C24 C25 C26 119.3(5) . . no
C25 C26 C27 120.9(4) . . no
C22 C27 C26 120.0(5) . . no
C29 C28 C33 120.0(4) . . no
P2 C28 C29 119.5(4) . . yes
P2 C28 C33 120.4(4) . . yes
C28 C29 C30 119.8(5) . . no
C29 C30 C31 119.7(6) . . no
C30 C31 C32 121.0(5) . . no
C31 C32 C33 119.3(5) . . no
C28 C33 C32 120.2(4) . . no
C2 C3 H31 122.00 . . no
C4 C3 H31 122.00 . . no
C5 C4 H41 119.00 . . no
C3 C4 H41 119.00 . . no
C6 C5 H51 119.00 . . no
C4 C5 H51 119.00 . . no
C5 C6 H61 122.00 . . no
C7 C6 H61 122.00 . . no
H81 C8 H82 109.00 . . no
N1 C8 H82 111.00 . . no
P1 C8 H82 111.00 . . no
N1 C8 H81 111.00 . . no
P1 C8 H81 111.00 . . no
P2 C9 H91 111.00 . . no
N2 C9 H92 111.00 . . no
P2 C9 H92 111.00 . . no
N2 C9 H91 111.00 . . no
H91 C9 H92 109.00 . . no
C12 C11 H111 120.00 . . no
C10 C11 H111 120.00 . . no
C11 C12 H121 119.00 . . no
C13 C12 H121 119.00 . . no
C12 C13 H131 121.00 . . no
C14 C13 H131 120.00 . . no
C15 C14 H141 119.00 . . no
C13 C14 H141 119.00 . . no
C10 C15 H151 120.00 . . no
C14 C15 H151 120.00 . . no
C16 C17 H171 120.00 . . no
C18 C17 H171 120.00 . . no
C17 C18 H181 120.00 . . no
C19 C18 H181 120.00 . . no
C20 C19 H191 120.00 . . no
C18 C19 H191 120.00 . . no
C19 C20 H201 120.00 . . no
C21 C20 H201 120.00 . . no
C16 C21 H211 120.00 . . no
C20 C21 H211 120.00 . . no
C24 C23 H231 119.00 . . no
C22 C23 H231 120.00 . . no
C25 C24 H241 120.00 . . no
C23 C24 H241 120.00 . . no
C26 C25 H251 120.00 . . no
C24 C25 H251 120.00 . . no
C25 C26 H261 120.00 . . no
C27 C26 H261 120.00 . . no
C22 C27 H271 120.00 . . no
C26 C27 H271 120.00 . . no
C30 C29 H291 120.00 . . no
C28 C29 H291 120.00 . . no
C31 C30 H301 120.00 . . no
C29 C30 H301 120.00 . . no
C32 C31 H311 120.00 . . no
C30 C31 H311 119.00 . . no
C31 C32 H321 120.00 . . no
C33 C32 H321 120.00 . . no
C32 C33 H331 120.00 . . no
C28 C33 H331 120.00 . . no
S1 C34 H343 109.00 . . no
S1 C34 H342 109.00 . . no
H341 C34 H343 110.00 . . no
H341 C34 H342 110.00 . . no
S1 C34 H341 110.00 . . no
H342 C34 H343 109.00 . . no
H351 C35 H353 110.00 . . no
S1 C35 H353 109.00 . . no
S1 C35 H351 110.00 . . no
H352 C35 H353 110.00 . . no
H351 C35 H352 109.00 . . no
S1 C35 H352 109.00 . . no
S2 C36 H363 109.00 . . no
S2 C36 H361 109.00 . . no
S2 C36 H362 109.00 . . no
H362 C36 H363 110.00 . . no
H361 C36 H362 109.00 . . no
H361 C36 H363 109.00 . . no
H372 C37 H373 109.00 . . no
S2 C37 H371 110.00 . . no
S2 C37 H372 110.00 . . no
S2 C37 H373 109.00 . . no
H371 C37 H372 109.00 . . no
H371 C37 H373 109.00 . . no

loop_
_geom_bond_atom_site_label_1
_geom_bond_atom_site_label_2
_geom_bond_distance
_geom_bond_site_symmetry_2
_geom_bond_publ_flag
Rh1 S1 2.2835(12) . yes
Rh1 P1 2.2898(12) . yes
Rh1 P2 2.2935(12) . yes
Rh1 C1 1.956(4) . yes
S1 O1 1.481(4) . yes
S1 C34 1.785(5) . yes
S1 C35 1.789(5) . yes
S2 C37 1.793(6) . yes
S2 C36 1.796(6) . yes
S2 O2 1.491(4) . yes
P1 C16 1.819(5) . yes
P1 C10 1.828(5) . yes
P1 C8 1.879(4) . yes
P2 C9 1.863(5) . yes
P2 C22 1.832(5) . yes
P2 C28 1.824(5) . yes
P3 F3 1.563(6) . yes
P3 F4 1.595(5) . yes
P3 F3 1.563(6) 2_655 yes
P3 F4 1.595(5) 2_655 yes
P3 F1 1.566(7) . yes
P3 F2 1.554(5) . yes
P4 F5 1.579(3) 2_555 yes
P4 F6 1.565(5) . yes
P4 F6 1.565(6) 2_555 yes
P4 F7 1.561(5) 2_555 yes
P4 F7 1.561(5) . yes
P4 F5 1.579(3) . yes
N1 C1 1.364(5) . yes
N1 C2 1.400(6) . yes
N1 C8 1.447(6) . yes
N2 C9 1.461(6) . yes
N2 C7 1.394(6) . yes
N2 C1 1.358(6) . yes
C2 C3 1.386(6) . no
C2 C7 1.401(6) . no
C3 C4 1.385(7) . no
C4 C5 1.398(8) . no
C5 C6 1.389(8) . no
C6 C7 1.396(7) . no
C10 C11 1.394(7) . no
C10 C15 1.402(7) . no
C11 C12 1.397(7) . no
C12 C13 1.380(7) . no
C13 C14 1.385(8) . no
C14 C15 1.390(7) . no
C16 C17 1.394(7) . no
C16 C21 1.401(6) . no
C17 C18 1.372(7) . no
C18 C19 1.389(8) . no
C19 C20 1.386(7) . no
C20 C21 1.381(7) . no
C22 C23 1.382(7) . no
C22 C27 1.408(7) . no
C23 C24 1.393(7) . no
C24 C25 1.387(7) . no
C25 C26 1.385(8) . no
C26 C27 1.386(7) . no
C28 C33 1.394(6) . no
C28 C29 1.379(7) . no
C29 C30 1.400(8) . no
C30 C31 1.385(9) . no
C31 C32 1.375(8) . no
C32 C33 1.395(7) . no
C3 H31 0.9500 . no
C4 H41 0.9500 . no
C5 H51 0.9500 . no
C6 H61 0.9500 . no
C8 H81 0.9900 . no
C8 H82 0.9900 . no
C9 H91 0.9900 . no
C9 H92 0.9900 . no
C11 H111 0.9500 . no
C12 H121 0.9500 . no
C13 H131 0.9500 . no
C14 H141 0.9500 . no
C15 H151 0.9500 . no
C17 H171 0.9500 . no
C18 H181 0.9500 . no
C19 H191 0.9500 . no
C20 H201 0.9500 . no
C21 H211 0.9500 . no
C23 H231 0.9500 . no
C24 H241 0.9500 . no
C25 H251 0.9500 . no
C26 H261 0.9500 . no
C27 H271 0.9500 . no
C29 H291 0.9500 . no
C30 H301 0.9500 . no
C31 H311 0.9500 . no
C32 H321 0.9500 . no
C33 H331 0.9500 . no
C34 H341 0.9800 . no
C34 H343 0.9800 . no
C34 H342 0.9800 . no
C35 H352 0.9800 . no
C35 H351 0.9800 . no
C35 H353 0.9800 . no
C36 H361 0.9800 . no
C36 H363 0.9800 . no
C36 H362 0.9800 . no
C37 H372 0.9800 . no
C37 H373 0.9800 . no
C37 H371 0.9800 . no
